data_7015426
loop_
_publ_author_name
'Sun, Ya-Qiu'
'Gao, Dong-Zhao'
'Xu, Yan-Yan'
'Zhang, Guo-Ying'
'Fan, Lan-Lan'
'Li, Cheng-Peng'
'Hu, Tong-Liang'
'Liao, Dai-Zheng'
'Zhang, Chen-Xi'

_publ_section_title
;
 Coordination polymers of macrocyclic oxamide with
 1,3,5-benzenetricarboxylate: syntheses, crystal structures and
 magnetic properties.
;
_journal_issue 20
_journal_name_full 'Dalton transactions (Cambridge, England : 2003)'
_journal_page_first 5528
_journal_page_last 5537
_journal_paper_doi 10.1039/c0dt01584a
_journal_volume 40
_journal_year 2011
_chemical_formula_sum 'C29 H31 N4 Ni2.5 O13'
_chemical_formula_weight 790.35
_chemical_name_systematic
;
?
;
_space_group_IT_number 2
_symmetry_cell_setting triclinic
_symmetry_space_group_name_Hall '-P 1'
_symmetry_space_group_name_H-M 'P -1'
_atom_sites_solution_hydrogens geom
_atom_sites_solution_primary direct
_atom_sites_solution_secondary difmap
_audit_creation_method SHELXL-97
_cell_angle_alpha 88.6690(10)
_cell_angle_beta 82.8440(10)
_cell_angle_gamma 71.6580(10)
_cell_formula_units_Z 2
_cell_length_a 9.7772(6)
_cell_length_b 12.0096(7)
_cell_length_c 14.0441(9)
_cell_measurement_reflns_used 3106
_cell_measurement_temperature 296(2)
_cell_measurement_theta_max 0.00
_cell_measurement_theta_min 0.00
_cell_volume 1552.87(17)
_computing_cell_refinement 'Bruker SMART'
_computing_data_collection 'Bruker SMART'
_computing_data_reduction 'Bruker SAINT'
_computing_molecular_graphics 'Bruker SHELXTL'
_computing_publication_material 'Bruker SHELXTL'
_computing_structure_refinement 'SHELXL-97 (Sheldrick, 1997)'
_computing_structure_solution 'SHELXS-97 (Sheldrick, 1990)'
_diffrn_ambient_temperature 296(2)
_diffrn_measured_fraction_theta_full 0.995
_diffrn_measured_fraction_theta_max 0.995
_diffrn_measurement_device_type 'CCD area detector'
_diffrn_measurement_method 'phi and omega scans'
_diffrn_radiation_monochromator graphite
_diffrn_radiation_source 'fine-focus sealed tube'
_diffrn_radiation_type MoK\a
_diffrn_radiation_wavelength 0.71073
_diffrn_reflns_av_R_equivalents 0.0157
_diffrn_reflns_av_sigmaI/netI 0.0339
_diffrn_reflns_limit_h_max 11
_diffrn_reflns_limit_h_min -7
_diffrn_reflns_limit_k_max 14
_diffrn_reflns_limit_k_min -14
_diffrn_reflns_limit_l_max 16
_diffrn_reflns_limit_l_min -16
_diffrn_reflns_number 8054
_diffrn_reflns_theta_full 25.03
_diffrn_reflns_theta_max 25.03
_diffrn_reflns_theta_min 1.46
_exptl_absorpt_coefficient_mu 1.581
_exptl_absorpt_correction_T_max 0.7427
_exptl_absorpt_correction_T_min 0.6658
_exptl_absorpt_correction_type multi-scan
_exptl_absorpt_process_details SADABS
_exptl_crystal_colour GREEN
_exptl_crystal_density_diffrn 1.690
_exptl_crystal_density_meas ?
_exptl_crystal_density_method 'not measured'
_exptl_crystal_description BLOCK
_exptl_crystal_F_000 814
_exptl_crystal_size_max 0.28
_exptl_crystal_size_mid 0.22
_exptl_crystal_size_min 0.20
_refine_diff_density_max 0.545
_refine_diff_density_min -0.489
_refine_diff_density_rms 0.062
_refine_ls_extinction_method none
_refine_ls_goodness_of_fit_ref 1.027
_refine_ls_hydrogen_treatment constr
_refine_ls_matrix_type full
_refine_ls_number_parameters 440
_refine_ls_number_reflns 5464
_refine_ls_number_restraints 0
_refine_ls_restrained_S_all 1.027
_refine_ls_R_factor_all 0.0452
_refine_ls_R_factor_gt 0.0335
_refine_ls_shift/su_max 0.001
_refine_ls_shift/su_mean 0.000
_refine_ls_structure_factor_coef Fsqd
_refine_ls_weighting_details 'calc w=1/[\s^2^(Fo^2^)+(0.0345P)^2^+1.2225P] where P=(Fo^2^+2Fc^2^)/3'
_refine_ls_weighting_scheme calc
_refine_ls_wR_factor_gt 0.0758
_refine_ls_wR_factor_ref 0.0819
_reflns_number_gt 4487
_reflns_number_total 5464
_reflns_threshold_expression >2sigma(I)
_cod_data_source_file c0dt01584a.txt
_cod_data_source_block 091213a
_cod_depositor_comments
;
The following automatic conversions were performed:
'_symmetry_cell_setting' value 'Triclinic' changed to 'triclinic'
according to '/home/saulius/struct/CIF-dictionaries/cif_core.dic'
dictionary named 'cif_core.dic' version 2.4.1 from
2010-06-29.

'_exptl_absorpt_correction_type' value 'MULTI-SCAN' changed
to 'multi-scan' according to
'/home/saulius/struct/CIF-dictionaries/cif_core.dic' dictionary named
'cif_core.dic' version 2.4.1 from 2010-06-29.

Automatic conversion script
Id: cif_fix_enum 1555 2011-01-17 13:19:09Z saulius 

The following automatic conversions were performed:

'_exptl_crystal_density_meas' value 'NONE' was changed to '?' - the
value is perceived as not measured.

Automatic conversion script
Id: cif_fix_values 3008 2015-01-20 13:52:24Z robertas 
;
_cod_original_cell_volume 1552.87(16)
_cod_original_sg_symbol_H-M P-1
_cod_original_formula_sum 'C29 H31 N4 Ni2.50 O13'
_cod_database_code 7015426

loop_
_symmetry_equiv_pos_as_xyz
'x, y, z'
'-x, -y, -z'

loop_
_atom_site_label
_atom_site_type_symbol
_atom_site_fract_x
_atom_site_fract_y
_atom_site_fract_z
_atom_site_U_iso_or_equiv
_atom_site_adp_type
_atom_site_occupancy
_atom_site_symmetry_multiplicity
_atom_site_calc_flag
_atom_site_refinement_flags
_atom_site_disorder_assembly
_atom_site_disorder_group
Ni1 Ni 1.0000 0.0000 0.0000 0.02049(12) Uani 1 2 d S . .
Ni2 Ni 0.79320(4) 0.23358(3) 0.17967(3) 0.02684(11) Uani 1 1 d . . .
Ni3 Ni 0.78599(5) 0.26286(4) 0.55230(3) 0.03575(12) Uani 1 1 d . . .
O1 O 0.9205(2) 0.15518(18) 0.28484(14) 0.0352(5) Uani 1 1 d . . .
O2 O 0.6463(2) 0.29219(18) 0.30142(14) 0.0336(5) Uani 1 1 d . . .
O3 O 1.1929(2) -0.06514(17) 0.05688(14) 0.0289(4) Uani 1 1 d . . .
O4 O 1.2077(2) 0.09801(18) 0.12120(17) 0.0410(6) Uani 1 1 d . . .
O5 O 1.6976(2) 0.10959(17) 0.16894(15) 0.0342(5) Uani 1 1 d . . .
O6 O 1.8885(2) -0.04774(16) 0.12103(14) 0.0284(4) Uani 1 1 d . . .
O7 O 1.8034(2) -0.43337(19) 0.0966(2) 0.0565(7) Uani 1 1 d . . .
O8 O 1.5772(3) -0.4359(2) 0.1063(3) 0.0965(13) Uani 1 1 d . . .
O9 O 0.95741(19) 0.16878(16) 0.06604(13) 0.0262(4) Uani 1 1 d . . .
H9A H 1.0393 0.1414 0.0868 0.039 Uiso 1 1 d R . .
H9B H 0.9501 0.2255 0.0276 0.039 Uiso 1 1 d R . .
O10 O 0.6602(2) 0.33655(19) 0.08845(16) 0.0439(6) Uani 1 1 d . . .
H10A H 0.6356 0.4110 0.0899 0.066 Uiso 1 1 d R . .
H10B H 0.5916 0.3064 0.0908 0.066 Uiso 1 1 d R . .
O11 O 0.8738(2) 0.37180(18) 0.20189(15) 0.0409(5) Uani 1 1 d . . .
H11A H 0.8398 0.4275 0.1643 0.061 Uiso 1 1 d R . .
H11B H 0.9613 0.3601 0.2116 0.061 Uiso 1 1 d R . .
O12 O 0.9550(2) 0.36628(19) 0.96669(16) 0.0453(6) Uani 1 1 d . . .
H12A H 0.8926 0.4164 1.0048 0.068 Uiso 1 1 d R . .
H12B H 1.0352 0.3792 0.9501 0.068 Uiso 1 1 d R . .
O13 O 0.1693(4) 0.3044(3) 0.2195(3) 0.1139(14) Uani 1 1 d . . .
H13 H 0.1786 0.2344 0.2144 0.171 Uiso 1 1 d R . .
N1 N 0.9224(3) 0.1782(2) 0.44930(18) 0.0334(6) Uani 1 1 d . . .
N2 N 0.6458(3) 0.2933(2) 0.46686(17) 0.0348(6) Uani 1 1 d . . .
N3 N 0.6621(4) 0.3814(2) 0.63743(19) 0.0463(7) Uani 1 1 d . . .
N4 N 0.9087(3) 0.2038(3) 0.64684(19) 0.0429(7) Uani 1 1 d . . .
C1 C 0.8641(3) 0.1947(3) 0.3670(2) 0.0315(7) Uani 1 1 d . . .
C2 C 0.7053(3) 0.2671(3) 0.3765(2) 0.0313(7) Uani 1 1 d . . .
C3 C 0.4939(3) 0.3306(3) 0.4918(2) 0.0362(7) Uani 1 1 d . . .
C4 C 0.3996(4) 0.3032(3) 0.4368(3) 0.0436(8) Uani 1 1 d . . .
H4 H 0.4365 0.2620 0.3791 0.052 Uiso 1 1 calc R . .
C5 C 0.2523(4) 0.3362(3) 0.4663(3) 0.0554(10) Uani 1 1 d . . .
H5 H 0.1913 0.3158 0.4291 0.066 Uiso 1 1 calc R . .
C6 C 0.1945(5) 0.3995(4) 0.5512(3) 0.0674(12) Uani 1 1 d . . .
H6 H 0.0950 0.4224 0.5707 0.081 Uiso 1 1 calc R . .
C7 C 0.2852(5) 0.4278(4) 0.6058(3) 0.0624(11) Uani 1 1 d . . .
H7 H 0.2462 0.4714 0.6622 0.075 Uiso 1 1 calc R . .
C8 C 0.4354(4) 0.3929(3) 0.5791(2) 0.0429(8) Uani 1 1 d . . .
C9 C 0.5244(5) 0.4265(3) 0.6399(2) 0.0504(10) Uani 1 1 d . . .
H9 H 0.4778 0.4861 0.6850 0.061 Uiso 1 1 calc R . .
C10 C 0.7367(5) 0.4358(4) 0.6983(3) 0.0613(11) Uani 1 1 d . . .
H10 H 0.6683 0.5074 0.7277 0.074 Uiso 1 1 calc R . .
H10' H 0.8137 0.4564 0.6590 0.074 Uiso 1 1 calc R . .
C11 C 0.8003(5) 0.3530(4) 0.7761(3) 0.0691(12) Uani 1 1 d . . .
H11 H 0.8868 0.3683 0.7913 0.083 Uiso 1 1 calc R . .
H11' H 0.7306 0.3685 0.8336 0.083 Uiso 1 1 calc R . .
C12 C 0.8388(5) 0.2254(4) 0.7473(2) 0.0583(11) Uani 1 1 d . . .
H12 H 0.9042 0.1775 0.7897 0.070 Uiso 1 1 calc R . .
H12' H 0.7514 0.2025 0.7544 0.070 Uiso 1 1 calc R . .
C13 C 1.0376(4) 0.1321(3) 0.6329(2) 0.0471(9) Uani 1 1 d . . .
H13' H 1.0815 0.1044 0.6876 0.057 Uiso 1 1 calc R . .
C14 C 1.1228(4) 0.0895(3) 0.5424(2) 0.0397(8) Uani 1 1 d . . .
C15 C 1.2667(4) 0.0191(3) 0.5471(3) 0.0499(9) Uani 1 1 d . . .
H15 H 1.3006 0.0052 0.6066 0.060 Uiso 1 1 calc R . .
C16 C 1.3581(4) -0.0296(3) 0.4669(3) 0.0511(9) Uani 1 1 d . . .
H16 H 1.4528 -0.0766 0.4715 0.061 Uiso 1 1 calc R . .
C17 C 1.3075(4) -0.0078(3) 0.3794(3) 0.0532(10) Uani 1 1 d . . .
H17 H 1.3696 -0.0395 0.3242 0.064 Uiso 1 1 calc R . .
C18 C 1.1660(4) 0.0603(3) 0.3713(3) 0.0477(9) Uani 1 1 d . . .
H18 H 1.1347 0.0729 0.3110 0.057 Uiso 1 1 calc R . .
C19 C 1.0691(3) 0.1107(3) 0.4529(2) 0.0368(7) Uani 1 1 d . . .
C20 C 1.4150(3) -0.0710(2) 0.1098(2) 0.0255(6) Uani 1 1 d . . .
C21 C 1.5067(3) -0.0084(2) 0.1278(2) 0.0263(6) Uani 1 1 d . . .
H21 H 1.4700 0.0727 0.1355 0.032 Uiso 1 1 calc R . .
C22 C 1.6522(3) -0.0652(2) 0.13437(19) 0.0239(6) Uani 1 1 d . . .
C23 C 1.7048(3) -0.1867(2) 0.1265(2) 0.0307(7) Uani 1 1 d . . .
H23 H 1.8021 -0.2254 0.1317 0.037 Uiso 1 1 calc R . .
C24 C 1.6141(3) -0.2512(2) 0.1110(2) 0.0331(7) Uani 1 1 d . . .
C25 C 1.4697(3) -0.1922(2) 0.1012(2) 0.0298(7) Uani 1 1 d . . .
H25 H 1.4088 -0.2346 0.0888 0.036 Uiso 1 1 calc R . .
C26 C 1.2601(3) -0.0083(2) 0.0955(2) 0.0265(6) Uani 1 1 d . . .
C27 C 1.7549(3) 0.0039(2) 0.14247(19) 0.0258(6) Uani 1 1 d . . .
C28 C 1.6685(4) -0.3836(3) 0.1036(3) 0.0494(9) Uani 1 1 d . . .
C29 C 0.2713(18) 0.3375(7) 0.1409(6) 0.311(10) Uani 1 1 d . . .
H29A H 0.2415 0.4212 0.1346 0.466 Uiso 1 1 calc R . .
H29B H 0.2680 0.3017 0.0812 0.466 Uiso 1 1 calc R . .
H29C H 0.3686 0.3103 0.1575 0.466 Uiso 1 1 calc R . .

loop_
_atom_site_aniso_label
_atom_site_aniso_U_11
_atom_site_aniso_U_22
_atom_site_aniso_U_33
_atom_site_aniso_U_23
_atom_site_aniso_U_13
_atom_site_aniso_U_12
Ni1 0.0154(2) 0.0188(2) 0.0249(3) -0.00351(19) -0.00105(19) -0.0023(2)
Ni2 0.0268(2) 0.0222(2) 0.0290(2) -0.00576(15) -0.00011(15) -0.00487(16)
Ni3 0.0428(3) 0.0356(2) 0.0263(2) 0.00034(17) -0.00350(17) -0.00899(19)
O1 0.0320(12) 0.0357(12) 0.0298(12) -0.0039(9) -0.0013(9) -0.0001(10)
O2 0.0327(12) 0.0336(12) 0.0273(11) -0.0049(9) -0.0021(9) -0.0006(10)
O3 0.0234(11) 0.0278(11) 0.0351(11) 0.0010(9) -0.0077(9) -0.0061(9)
O4 0.0265(11) 0.0317(12) 0.0604(15) -0.0149(11) -0.0124(10) 0.0007(10)
O5 0.0263(11) 0.0260(11) 0.0476(13) -0.0116(9) 0.0055(9) -0.0076(9)
O6 0.0188(10) 0.0269(11) 0.0369(11) 0.0026(9) -0.0011(8) -0.0043(9)
O7 0.0275(13) 0.0244(12) 0.111(2) 0.0024(13) 0.0025(13) -0.0028(10)
O8 0.0395(16) 0.0281(14) 0.223(4) -0.0140(19) -0.018(2) -0.0099(13)
O9 0.0210(10) 0.0239(10) 0.0299(11) -0.0016(8) -0.0026(8) -0.0017(8)
O10 0.0470(14) 0.0307(12) 0.0561(15) 0.0006(11) -0.0172(12) -0.0111(11)
O11 0.0455(14) 0.0342(12) 0.0448(13) -0.0045(10) -0.0080(11) -0.0138(11)
O12 0.0439(14) 0.0397(13) 0.0494(14) -0.0039(11) 0.0042(11) -0.0126(11)
O13 0.110(3) 0.078(3) 0.156(4) -0.033(3) -0.053(3) -0.016(2)
N1 0.0361(15) 0.0298(14) 0.0323(14) 0.0025(11) -0.0052(11) -0.0076(12)
N2 0.0362(15) 0.0323(14) 0.0297(14) -0.0031(11) 0.0016(11) -0.0038(12)
N3 0.066(2) 0.0394(17) 0.0305(15) -0.0026(12) -0.0034(14) -0.0129(16)
N4 0.0513(19) 0.0493(17) 0.0309(15) 0.0074(13) -0.0078(13) -0.0195(15)
C1 0.0325(17) 0.0259(16) 0.0337(17) 0.0021(13) -0.0025(13) -0.0065(13)
C2 0.0350(17) 0.0255(15) 0.0311(17) -0.0020(13) -0.0001(13) -0.0075(13)
C3 0.0387(19) 0.0273(16) 0.0350(17) 0.0022(13) 0.0029(14) -0.0027(14)
C4 0.040(2) 0.0390(19) 0.047(2) -0.0024(15) 0.0026(16) -0.0074(16)
C5 0.042(2) 0.052(2) 0.067(3) 0.003(2) 0.0009(19) -0.0111(18)
C6 0.040(2) 0.073(3) 0.073(3) 0.002(2) 0.016(2) -0.004(2)
C7 0.057(3) 0.061(3) 0.050(2) -0.007(2) 0.015(2) 0.001(2)
C8 0.046(2) 0.0343(18) 0.0368(18) -0.0016(14) 0.0069(15) -0.0010(16)
C9 0.070(3) 0.038(2) 0.0308(18) -0.0047(15) 0.0018(17) -0.0016(19)
C10 0.088(3) 0.055(2) 0.043(2) -0.0094(18) -0.016(2) -0.022(2)
C11 0.088(3) 0.083(3) 0.038(2) -0.008(2) -0.014(2) -0.026(3)
C12 0.065(3) 0.075(3) 0.0312(19) 0.0139(18) -0.0066(17) -0.018(2)
C13 0.055(2) 0.052(2) 0.039(2) 0.0153(16) -0.0175(17) -0.022(2)
C14 0.044(2) 0.0370(18) 0.0429(19) 0.0090(15) -0.0128(15) -0.0170(16)
C15 0.048(2) 0.049(2) 0.058(2) 0.0172(18) -0.0212(19) -0.0182(18)
C16 0.034(2) 0.042(2) 0.077(3) 0.0069(19) -0.0151(19) -0.0093(17)
C17 0.035(2) 0.056(2) 0.063(3) -0.0025(19) -0.0050(18) -0.0060(18)
C18 0.039(2) 0.053(2) 0.044(2) 0.0014(17) -0.0081(16) -0.0039(17)
C19 0.0377(18) 0.0337(17) 0.0409(19) 0.0051(14) -0.0080(14) -0.0129(15)
C20 0.0213(14) 0.0270(15) 0.0263(15) -0.0003(12) -0.0019(11) -0.0049(12)
C21 0.0221(15) 0.0236(15) 0.0289(15) -0.0012(12) -0.0001(12) -0.0022(12)
C22 0.0203(14) 0.0266(15) 0.0238(14) -0.0005(11) -0.0002(11) -0.0068(12)
C23 0.0207(15) 0.0264(16) 0.0418(18) -0.0016(13) -0.0027(13) -0.0030(13)
C24 0.0260(16) 0.0215(15) 0.0487(19) -0.0012(13) -0.0028(14) -0.0036(13)
C25 0.0236(15) 0.0264(16) 0.0403(17) -0.0046(13) -0.0030(13) -0.0090(13)
C26 0.0234(15) 0.0293(16) 0.0242(15) 0.0012(12) -0.0005(12) -0.0055(13)
C27 0.0273(16) 0.0272(16) 0.0221(14) 0.0017(12) -0.0013(12) -0.0083(13)
C28 0.0319(19) 0.0252(17) 0.087(3) -0.0036(17) -0.0035(18) -0.0047(15)
C29 0.71(3) 0.104(6) 0.101(7) 0.002(5) -0.015(12) -0.111(12)

loop_
_atom_type_symbol
_atom_type_description
_atom_type_scat_dispersion_real
_atom_type_scat_dispersion_imag
_atom_type_scat_source
C C 0.0033 0.0016 'International Tables Vol C Tables 4.2.6.8 and 6.1.1.4'
H H 0.0000 0.0000 'International Tables Vol C Tables 4.2.6.8 and 6.1.1.4'
N N 0.0061 0.0033 'International Tables Vol C Tables 4.2.6.8 and 6.1.1.4'
O O 0.0106 0.0060 'International Tables Vol C Tables 4.2.6.8 and 6.1.1.4'
Ni Ni 0.3393 1.1124 'International Tables Vol C Tables 4.2.6.8 and 6.1.1.4'

loop_
_geom_angle_atom_site_label_1
_geom_angle_atom_site_label_2
_geom_angle_atom_site_label_3
_geom_angle
_geom_angle_site_symmetry_1
_geom_angle_site_symmetry_3
_geom_angle_publ_flag
O3 Ni1 O3 180.00(16) 2_755 . ?
O3 Ni1 O6 89.02(7) 2_755 1_455 ?
O3 Ni1 O6 90.98(7) . 1_455 ?
O3 Ni1 O6 90.98(7) 2_755 2_855 ?
O3 Ni1 O6 89.02(7) . 2_855 ?
O6 Ni1 O6 180.00(13) 1_455 2_855 ?
O3 Ni1 O9 88.34(7) 2_755 . ?
O3 Ni1 O9 91.66(7) . . ?
O6 Ni1 O9 88.69(7) 1_455 . ?
O6 Ni1 O9 91.31(7) 2_855 . ?
O3 Ni1 O9 91.66(7) 2_755 2_755 ?
O3 Ni1 O9 88.34(7) . 2_755 ?
O6 Ni1 O9 91.31(7) 1_455 2_755 ?
O6 Ni1 O9 88.69(7) 2_855 2_755 ?
O9 Ni1 O9 180.00(10) . 2_755 ?
O5 Ni2 O10 89.64(9) 1_455 . ?
O5 Ni2 O1 97.37(9) 1_455 . ?
O10 Ni2 O1 170.43(8) . . ?
O5 Ni2 O2 86.29(8) 1_455 . ?
O10 Ni2 O2 94.31(9) . . ?
O1 Ni2 O2 79.72(8) . . ?
O5 Ni2 O9 95.62(8) 1_455 . ?
O10 Ni2 O9 91.11(8) . . ?
O1 Ni2 O9 94.66(8) . . ?
O2 Ni2 O9 174.27(8) . . ?
O5 Ni2 O11 173.79(8) 1_455 . ?
O10 Ni2 O11 89.47(9) . . ?
O1 Ni2 O11 82.86(9) . . ?
O2 Ni2 O11 87.65(8) . . ?
O9 Ni2 O11 90.54(8) . . ?
N4 Ni3 N2 166.56(12) . . ?
N4 Ni3 N3 91.07(13) . . ?
N2 Ni3 N3 90.96(12) . . ?
N4 Ni3 N1 94.54(12) . . ?
N2 Ni3 N1 86.94(11) . . ?
N3 Ni3 N1 164.49(12) . . ?
C1 O1 Ni2 112.48(18) . . ?
C2 O2 Ni2 111.88(18) . . ?
C26 O3 Ni1 127.60(18) . . ?
C27 O5 Ni2 128.75(18) . 1_655 ?
C27 O6 Ni1 120.07(17) . 1_655 ?
Ni2 O9 Ni1 122.74(9) . . ?
Ni2 O9 H9A 110.4 . . ?
Ni1 O9 H9A 87.2 . . ?
Ni2 O9 H9B 105.3 . . ?
Ni1 O9 H9B 115.5 . . ?
H9A O9 H9B 115.1 . . ?
Ni2 O10 H10A 122.8 . . ?
Ni2 O10 H10B 102.7 . . ?
H10A O10 H10B 116.6 . . ?
Ni2 O11 H11A 109.6 . . ?
Ni2 O11 H11B 122.1 . . ?
H11A O11 H11B 115.7 . . ?
H12A O12 H12B 116.5 . . ?
C29 O13 H13 109.5 . . ?
C1 N1 C19 121.6(3) . . ?
C1 N1 Ni3 110.9(2) . . ?
C19 N1 Ni3 127.5(2) . . ?
C2 N2 C3 121.4(3) . . ?
C2 N2 Ni3 112.1(2) . . ?
C3 N2 Ni3 126.3(2) . . ?
C9 N3 C10 117.8(3) . . ?
C9 N3 Ni3 126.8(3) . . ?
C10 N3 Ni3 115.0(3) . . ?
C13 N4 C12 117.2(3) . . ?
C13 N4 Ni3 126.1(2) . . ?
C12 N4 Ni3 115.6(2) . . ?
O1 C1 N1 129.2(3) . . ?
O1 C1 C2 116.1(3) . . ?
N1 C1 C2 114.6(3) . . ?
O2 C2 N2 128.4(3) . . ?
O2 C2 C1 117.9(3) . . ?
N2 C2 C1 113.6(3) . . ?
C4 C3 N2 123.0(3) . . ?
C4 C3 C8 118.4(3) . . ?
N2 C3 C8 118.6(3) . . ?
C5 C4 C3 121.1(3) . . ?
C5 C4 H4 119.4 . . ?
C3 C4 H4 119.4 . . ?
C4 C5 C6 120.5(4) . . ?
C4 C5 H5 119.8 . . ?
C6 C5 H5 119.8 . . ?
C7 C6 C5 119.3(4) . . ?
C7 C6 H6 120.4 . . ?
C5 C6 H6 120.4 . . ?
C6 C7 C8 121.6(4) . . ?
C6 C7 H7 119.2 . . ?
C8 C7 H7 119.2 . . ?
C7 C8 C3 119.2(4) . . ?
C7 C8 C9 118.6(3) . . ?
C3 C8 C9 122.2(3) . . ?
N3 C9 C8 125.7(3) . . ?
N3 C9 H9 117.1 . . ?
C8 C9 H9 117.1 . . ?
N3 C10 C11 110.9(3) . . ?
N3 C10 H10 109.4 . . ?
C11 C10 H10 109.4 . . ?
N3 C10 H10' 109.4 . . ?
C11 C10 H10' 109.4 . . ?
H10 C10 H10' 108.0 . . ?
C12 C11 C10 112.9(3) . . ?
C12 C11 H11 109.0 . . ?
C10 C11 H11 109.0 . . ?
C12 C11 H11' 109.0 . . ?
C10 C11 H11' 109.0 . . ?
H11 C11 H11' 107.8 . . ?
N4 C12 C11 111.4(3) . . ?
N4 C12 H12 109.3 . . ?
C11 C12 H12 109.3 . . ?
N4 C12 H12' 109.3 . . ?
C11 C12 H12' 109.3 . . ?
H12 C12 H12' 108.0 . . ?
N4 C13 C14 127.5(3) . . ?
N4 C13 H13' 116.2 . . ?
C14 C13 H13' 116.2 . . ?
C15 C14 C19 119.8(3) . . ?
C15 C14 C13 115.9(3) . . ?
C19 C14 C13 124.3(3) . . ?
C16 C15 C14 121.9(3) . . ?
C16 C15 H15 119.0 . . ?
C14 C15 H15 119.0 . . ?
C15 C16 C17 118.6(3) . . ?
C15 C16 H16 120.7 . . ?
C17 C16 H16 120.7 . . ?
C16 C17 C18 121.5(4) . . ?
C16 C17 H17 119.3 . . ?
C18 C17 H17 119.3 . . ?
C17 C18 C19 121.1(3) . . ?
C17 C18 H18 119.5 . . ?
C19 C18 H18 119.5 . . ?
C18 C19 C14 117.0(3) . . ?
C18 C19 N1 123.6(3) . . ?
C14 C19 N1 119.4(3) . . ?
C25 C20 C21 119.2(3) . . ?
C25 C20 C26 120.2(3) . . ?
C21 C20 C26 120.5(2) . . ?
C22 C21 C20 120.8(3) . . ?
C22 C21 H21 119.6 . . ?
C20 C21 H21 119.6 . . ?
C21 C22 C23 119.2(3) . . ?
C21 C22 C27 120.5(2) . . ?
C23 C22 C27 120.1(2) . . ?
C24 C23 C22 120.9(3) . . ?
C24 C23 H23 119.5 . . ?
C22 C23 H23 119.5 . . ?
C23 C24 C25 118.9(3) . . ?
C23 C24 C28 121.8(3) . . ?
C25 C24 C28 119.3(3) . . ?
C20 C25 C24 120.9(3) . . ?
C20 C25 H25 119.5 . . ?
C24 C25 H25 119.5 . . ?
O3 C26 O4 124.8(3) . . ?
O3 C26 C20 117.5(2) . . ?
O4 C26 C20 117.7(3) . . ?
O6 C27 O5 126.1(3) . . ?
O6 C27 C22 117.7(2) . . ?
O5 C27 C22 116.2(2) . . ?
O8 C28 O7 124.4(3) . . ?
O8 C28 C24 117.9(3) . . ?
O7 C28 C24 117.7(3) . . ?
O13 C29 H29A 109.5 . . ?
O13 C29 H29B 109.5 . . ?
H29A C29 H29B 109.5 . . ?
O13 C29 H29C 109.5 . . ?
H29A C29 H29C 109.5 . . ?
H29B C29 H29C 109.5 . . ?

loop_
_geom_bond_atom_site_label_1
_geom_bond_atom_site_label_2
_geom_bond_distance
_geom_bond_site_symmetry_2
_geom_bond_publ_flag
Ni1 O3 2.0558(19) 2_755 ?
Ni1 O3 2.0558(19) . ?
Ni1 O6 2.0718(18) 1_455 ?
Ni1 O6 2.0718(18) 2_855 ?
Ni1 O9 2.1452(18) . ?
Ni1 O9 2.1452(18) 2_755 ?
Ni2 O5 2.009(2) 1_455 ?
Ni2 O10 2.047(2) . ?
Ni2 O1 2.067(2) . ?
Ni2 O2 2.0714(19) . ?
Ni2 O9 2.0888(18) . ?
Ni2 O11 2.093(2) . ?
Ni3 N4 1.877(3) . ?
Ni3 N2 1.878(3) . ?
Ni3 N3 1.886(3) . ?
Ni3 N1 1.908(3) . ?
O1 C1 1.250(3) . ?
O2 C2 1.250(4) . ?
O3 C26 1.256(3) . ?
O4 C26 1.259(3) . ?
O5 C27 1.259(3) . ?
O5 Ni2 2.009(2) 1_655 ?
O6 C27 1.258(3) . ?
O6 Ni1 2.0718(18) 1_655 ?
O7 C28 1.257(4) . ?
O8 C28 1.240(4) . ?
O9 H9A 0.8501 . ?
O9 H9B 0.8501 . ?
O10 H10A 0.8501 . ?
O10 H10B 0.8540 . ?
O11 H11A 0.8500 . ?
O11 H11B 0.8502 . ?
O12 H12A 0.8499 . ?
O12 H12B 0.8500 . ?
O13 C29 1.525(12) . ?
O13 H13 0.8200 . ?
N1 C1 1.336(4) . ?
N1 C19 1.414(4) . ?
N2 C2 1.329(4) . ?
N2 C3 1.409(4) . ?
N3 C9 1.279(5) . ?
N3 C10 1.474(5) . ?
N4 C13 1.277(4) . ?
N4 C12 1.480(4) . ?
C1 C2 1.512(4) . ?
C3 C4 1.391(5) . ?
C3 C8 1.410(4) . ?
C4 C5 1.380(5) . ?
C4 H4 0.9300 . ?
C5 C6 1.387(6) . ?
C5 H5 0.9300 . ?
C6 C7 1.364(6) . ?
C6 H6 0.9300 . ?
C7 C8 1.399(5) . ?
C7 H7 0.9300 . ?
C8 C9 1.440(5) . ?
C9 H9 0.9300 . ?
C10 C11 1.516(5) . ?
C10 H10 0.9700 . ?
C10 H10' 0.9700 . ?
C11 C12 1.510(6) . ?
C11 H11 0.9700 . ?
C11 H11' 0.9700 . ?
C12 H12 0.9700 . ?
C12 H12' 0.9700 . ?
C13 C14 1.438(5) . ?
C13 H13' 0.9300 . ?
C14 C15 1.404(5) . ?
C14 C19 1.410(4) . ?
C15 C16 1.364(5) . ?
C15 H15 0.9300 . ?
C16 C17 1.370(5) . ?
C16 H16 0.9300 . ?
C17 C18 1.385(5) . ?
C17 H17 0.9300 . ?
C18 C19 1.406(5) . ?
C18 H18 0.9300 . ?
C20 C25 1.386(4) . ?
C20 C21 1.387(4) . ?
C20 C26 1.501(4) . ?
C21 C22 1.385(4) . ?
C21 H21 0.9300 . ?
C22 C23 1.388(4) . ?
C22 C27 1.506(4) . ?
C23 C24 1.386(4) . ?
C23 H23 0.9300 . ?
C24 C25 1.389(4) . ?
C24 C28 1.511(4) . ?
C25 H25 0.9300 . ?
C29 H29A 0.9600 . ?
C29 H29B 0.9600 . ?
C29 H29C 0.9600 . ?

loop_
_geom_torsion_atom_site_label_1
_geom_torsion_atom_site_label_2
_geom_torsion_atom_site_label_3
_geom_torsion_atom_site_label_4
_geom_torsion
_geom_torsion_site_symmetry_1
_geom_torsion_site_symmetry_2
_geom_torsion_site_symmetry_3
_geom_torsion_site_symmetry_4
_geom_torsion_publ_flag
O5 Ni2 O1 C1 -97.2(2) 1_455 . . . ?
O10 Ni2 O1 C1 39.6(6) . . . . ?
O2 Ni2 O1 C1 -12.4(2) . . . . ?
O9 Ni2 O1 C1 166.5(2) . . . . ?
O11 Ni2 O1 C1 76.5(2) . . . . ?
O5 Ni2 O2 C2 106.5(2) 1_455 . . . ?
O10 Ni2 O2 C2 -164.1(2) . . . . ?
O1 Ni2 O2 C2 8.3(2) . . . . ?
O9 Ni2 O2 C2 -3.2(9) . . . . ?
O11 Ni2 O2 C2 -74.9(2) . . . . ?
O3 Ni1 O3 C26 -174(100) 2_755 . . . ?
O6 Ni1 O3 C26 -101.9(2) 1_455 . . . ?
O6 Ni1 O3 C26 78.1(2) 2_855 . . . ?
O9 Ni1 O3 C26 -13.2(2) . . . . ?
O9 Ni1 O3 C26 166.8(2) 2_755 . . . ?
O5 Ni2 O9 Ni1 -11.26(12) 1_455 . . . ?
O10 Ni2 O9 Ni1 -101.01(11) . . . . ?
O1 Ni2 O9 Ni1 86.64(11) . . . . ?
O2 Ni2 O9 Ni1 98.0(8) . . . . ?
O11 Ni2 O9 Ni1 169.51(11) . . . . ?
O3 Ni1 O9 Ni2 69.95(11) 2_755 . . . ?
O3 Ni1 O9 Ni2 -110.05(11) . . . . ?
O6 Ni1 O9 Ni2 -19.11(11) 1_455 . . . ?
O6 Ni1 O9 Ni2 160.89(11) 2_855 . . . ?
O9 Ni1 O9 Ni2 -124(100) 2_755 . . . ?
N4 Ni3 N1 C1 175.8(2) . . . . ?
N2 Ni3 N1 C1 9.2(2) . . . . ?
N3 Ni3 N1 C1 -73.3(5) . . . . ?
N4 Ni3 N1 C19 -7.5(3) . . . . ?
N2 Ni3 N1 C19 -174.1(3) . . . . ?
N3 Ni3 N1 C19 103.4(5) . . . . ?
N4 Ni3 N2 C2 -109.6(5) . . . . ?
N3 Ni3 N2 C2 151.8(2) . . . . ?
N1 Ni3 N2 C2 -12.8(2) . . . . ?
N4 Ni3 N2 C3 65.6(6) . . . . ?
N3 Ni3 N2 C3 -33.1(3) . . . . ?
N1 Ni3 N2 C3 162.3(3) . . . . ?
N4 Ni3 N3 C9 -147.5(3) . . . . ?
N2 Ni3 N3 C9 19.2(3) . . . . ?
N1 Ni3 N3 C9 101.2(5) . . . . ?
N4 Ni3 N3 C10 40.5(3) . . . . ?
N2 Ni3 N3 C10 -152.8(2) . . . . ?
N1 Ni3 N3 C10 -70.8(5) . . . . ?
N2 Ni3 N4 C13 96.3(6) . . . . ?
N3 Ni3 N4 C13 -165.1(3) . . . . ?
N1 Ni3 N4 C13 0.5(3) . . . . ?
N2 Ni3 N4 C12 -71.6(6) . . . . ?
N3 Ni3 N4 C12 27.1(3) . . . . ?
N1 Ni3 N4 C12 -167.4(3) . . . . ?
Ni2 O1 C1 N1 -169.2(3) . . . . ?
Ni2 O1 C1 C2 13.9(3) . . . . ?
C19 N1 C1 O1 2.0(5) . . . . ?
Ni3 N1 C1 O1 178.9(3) . . . . ?
C19 N1 C1 C2 178.9(3) . . . . ?
Ni3 N1 C1 C2 -4.2(3) . . . . ?
Ni2 O2 C2 N2 178.0(3) . . . . ?
Ni2 O2 C2 C1 -3.8(3) . . . . ?
C3 N2 C2 O2 16.1(5) . . . . ?
Ni3 N2 C2 O2 -168.5(3) . . . . ?
C3 N2 C2 C1 -162.1(3) . . . . ?
Ni3 N2 C2 C1 13.3(3) . . . . ?
O1 C1 C2 O2 -7.2(4) . . . . ?
N1 C1 C2 O2 175.6(3) . . . . ?
O1 C1 C2 N2 171.3(3) . . . . ?
N1 C1 C2 N2 -6.0(4) . . . . ?
C2 N2 C3 C4 24.2(5) . . . . ?
Ni3 N2 C3 C4 -150.5(3) . . . . ?
C2 N2 C3 C8 -159.3(3) . . . . ?
Ni3 N2 C3 C8 26.0(4) . . . . ?
N2 C3 C4 C5 176.6(3) . . . . ?
C8 C3 C4 C5 0.1(5) . . . . ?
C3 C4 C5 C6 1.2(6) . . . . ?
C4 C5 C6 C7 -0.7(6) . . . . ?
C5 C6 C7 C8 -1.0(6) . . . . ?
C6 C7 C8 C3 2.3(6) . . . . ?
C6 C7 C8 C9 179.7(4) . . . . ?
C4 C3 C8 C7 -1.8(5) . . . . ?
N2 C3 C8 C7 -178.4(3) . . . . ?
C4 C3 C8 C9 -179.1(3) . . . . ?
N2 C3 C8 C9 4.3(5) . . . . ?
C10 N3 C9 C8 173.6(3) . . . . ?
Ni3 N3 C9 C8 1.7(5) . . . . ?
C7 C8 C9 N3 163.8(4) . . . . ?
C3 C8 C9 N3 -18.9(5) . . . . ?
C9 N3 C10 C11 114.1(4) . . . . ?
Ni3 N3 C10 C11 -73.1(4) . . . . ?
N3 C10 C11 C12 28.1(5) . . . . ?
C13 N4 C12 C11 119.4(4) . . . . ?
Ni3 N4 C12 C11 -71.6(4) . . . . ?
C10 C11 C12 N4 41.9(5) . . . . ?
C12 N4 C13 C14 174.2(3) . . . . ?
Ni3 N4 C13 C14 6.5(5) . . . . ?
N4 C13 C14 C15 174.6(3) . . . . ?
N4 C13 C14 C19 -7.7(6) . . . . ?
C19 C14 C15 C16 0.5(5) . . . . ?
C13 C14 C15 C16 178.3(3) . . . . ?
C14 C15 C16 C17 0.6(6) . . . . ?
C15 C16 C17 C18 -1.1(6) . . . . ?
C16 C17 C18 C19 0.6(6) . . . . ?
C17 C18 C19 C14 0.5(5) . . . . ?
C17 C18 C19 N1 -178.1(3) . . . . ?
C15 C14 C19 C18 -1.0(5) . . . . ?
C13 C14 C19 C18 -178.6(3) . . . . ?
C15 C14 C19 N1 177.7(3) . . . . ?
C13 C14 C19 N1 0.0(5) . . . . ?
C1 N1 C19 C18 2.7(5) . . . . ?
Ni3 N1 C19 C18 -173.7(3) . . . . ?
C1 N1 C19 C14 -175.8(3) . . . . ?
Ni3 N1 C19 C14 7.8(4) . . . . ?
C25 C20 C21 C22 2.0(4) . . . . ?
C26 C20 C21 C22 -175.5(2) . . . . ?
C20 C21 C22 C23 -2.5(4) . . . . ?
C20 C21 C22 C27 172.9(2) . . . . ?
C21 C22 C23 C24 0.8(4) . . . . ?
C27 C22 C23 C24 -174.6(3) . . . . ?
C22 C23 C24 C25 1.5(5) . . . . ?
C22 C23 C24 C28 -179.1(3) . . . . ?
C21 C20 C25 C24 0.4(4) . . . . ?
C26 C20 C25 C24 177.8(3) . . . . ?
C23 C24 C25 C20 -2.0(5) . . . . ?
C28 C24 C25 C20 178.5(3) . . . . ?
Ni1 O3 C26 O4 13.1(4) . . . . ?
Ni1 O3 C26 C20 -165.34(17) . . . . ?
C25 C20 C26 O3 -14.4(4) . . . . ?
C21 C20 C26 O3 163.0(3) . . . . ?
C25 C20 C26 O4 167.0(3) . . . . ?
C21 C20 C26 O4 -15.6(4) . . . . ?
Ni1 O6 C27 O5 -67.0(3) 1_655 . . . ?
Ni1 O6 C27 C22 111.8(2) 1_655 . . . ?
Ni2 O5 C27 O6 3.6(4) 1_655 . . . ?
Ni2 O5 C27 C22 -175.24(17) 1_655 . . . ?
C21 C22 C27 O6 -160.2(3) . . . . ?
C23 C22 C27 O6 15.2(4) . . . . ?
C21 C22 C27 O5 18.8(4) . . . . ?
C23 C22 C27 O5 -165.9(3) . . . . ?
C23 C24 C28 O8 167.9(4) . . . . ?
C25 C24 C28 O8 -12.7(6) . . . . ?
C23 C24 C28 O7 -11.1(5) . . . . ?
C25 C24 C28 O7 168.3(3) . . . . ?
